data_1556762
loop_
_publ_author_name
'Kaur, Ramanpreet'
'Gautam, Raj'
'Cherukuvada, Suryanarayan'
'Guru Row, Tayur N.'

_publ_section_title
;
 Do carboximide-carboxylic acid combinations form co-crystals? The role of
 hydroxyl substitution on the formation of co-crystals and eutectics.
;
_journal_issue 'Pt 3'
_journal_name_full IUCrJ
_journal_page_first 341
_journal_page_last 351
_journal_paper_doi 10.1107/S2052252515002651
_journal_volume 2
_journal_year 2015
_chemical_compound_source 'see text'
_chemical_formula_moiety '2(C7 H6 O4), C4 H5 N O2'
_chemical_formula_sum 'C18 H17 N O10'
_chemical_formula_weight 407.33
_space_group_IT_number 14
_space_group_name_Hall '-P 2ybc'
_space_group_name_H-M_alt 'P 1 21/c 1'
_symmetry_cell_setting monoclinic
_symmetry_Int_Tables_number 14
_symmetry_space_group_name_Hall '-P 2ybc'
_symmetry_space_group_name_H-M 'P 1 21/c 1'
_atom_sites_solution_hydrogens mixed
_cell_angle_alpha 90
_cell_angle_beta 97.146(3)
_cell_angle_gamma 90
_cell_formula_units_Z 4
_cell_length_a 6.7323(2)
_cell_length_b 12.1142(5)
_cell_length_c 21.2077(8)
_cell_measurement_reflns_used 4761
_cell_measurement_temperature 100(2)
_cell_measurement_theta_max 29.8460
_cell_measurement_theta_min 3.0460
_cell_volume 1716.19(11)
_computing_cell_refinement
;
CrysAlisPro, Agilent Technologies,
Version 1.171.37.31 (release 14-01-2014 CrysAlis171 .NET)
(compiled Jan 14 2014,18:38:05)
;
_computing_data_collection
;
CrysAlisPro, Agilent Technologies,
Version 1.171.37.31 (release 14-01-2014 CrysAlis171 .NET)
(compiled Jan 14 2014,18:38:05)
;
_computing_data_reduction
;
CrysAlisPro, Agilent Technologies,
Version 1.171.37.31 (release 14-01-2014 CrysAlis171 .NET)
(compiled Jan 14 2014,18:38:05)
;
_computing_publication_material 'PLATON (Spek, 2003)'
_diffrn_ambient_temperature 100(2)
_diffrn_measured_fraction_theta_full 0.999
_diffrn_measured_fraction_theta_max 0.999
_diffrn_measurement_device 'four-circle diffractometer'
_diffrn_measurement_device_type 'Xcalibur, Eos, Nova'
_diffrn_radiation_monochromator mirror
_diffrn_radiation_probe x-ray
_diffrn_radiation_type MoK\a
_diffrn_radiation_wavelength 0.71073
_diffrn_reflns_av_R_equivalents 0.0395
_diffrn_reflns_av_unetI/netI 0.0432
_diffrn_reflns_Laue_measured_fraction_full 0.999
_diffrn_reflns_Laue_measured_fraction_max 0.999
_diffrn_reflns_limit_h_max 8
_diffrn_reflns_limit_h_min -8
_diffrn_reflns_limit_k_max 13
_diffrn_reflns_limit_k_min -14
_diffrn_reflns_limit_l_max 26
_diffrn_reflns_limit_l_min -25
_diffrn_reflns_number 10777
_diffrn_reflns_point_group_measured_fraction_full 0.999
_diffrn_reflns_point_group_measured_fraction_max 0.999
_diffrn_reflns_reduction_process
;
;
_diffrn_reflns_theta_full 25.242
_diffrn_reflns_theta_max 25.999
_diffrn_reflns_theta_min 2.564
_exptl_absorpt_coefficient_mu 0.131
_exptl_absorpt_correction_T_max 1.00000
_exptl_absorpt_correction_T_min 0.88018
_exptl_absorpt_correction_type multi-scan
_exptl_absorpt_process_details
;
CrysAlisPro, Agilent Technologies,
Version 1.171.36.28 (release 01-02-2013 CrysAlis171 .NET)
(compiled Feb  1 2013,16:14:44)
Empirical absorption correction using spherical harmonics,
 implemented in SCALE3 ABSPACK scaling algorithm.
;
_exptl_crystal_colour colourless
_exptl_crystal_density_diffrn 1.577
_exptl_crystal_density_method 'Not Measured'
_exptl_crystal_description block
_exptl_crystal_F_000 848
_exptl_crystal_size_max 0.328
_exptl_crystal_size_mid 0.153
_exptl_crystal_size_min 0.111
_refine_diff_density_max 0.265
_refine_diff_density_min -0.220
_refine_diff_density_rms 0.052
_refine_ls_extinction_method none
_refine_ls_goodness_of_fit_ref 1.076
_refine_ls_hydrogen_treatment mixed
_refine_ls_matrix_type full
_refine_ls_number_parameters 290
_refine_ls_number_reflns 3365
_refine_ls_number_restraints 0
_refine_ls_restrained_S_all 1.076
_refine_ls_R_factor_all 0.0557
_refine_ls_R_factor_gt 0.0439
_refine_ls_shift/su_max 0.000
_refine_ls_shift/su_mean 0.000
_refine_ls_structure_factor_coef Fsqd
_refine_ls_weighting_details
;
 w=1/[\s^2^(Fo^2^)+(0.0350P)^2^+0.5769P]
 where P=(Fo^2^+2Fc^2^)/3
;
_refine_ls_weighting_scheme calc
_refine_ls_wR_factor_gt 0.0911
_refine_ls_wR_factor_ref 0.0963
_reflns_number_gt 2818
_reflns_number_total 3365
_reflns_threshold_expression 'I > 2\s(I)'
_cod_data_source_file bi5039.cif
_cod_data_source_block SM-34DHBA
_cod_depositor_comments
;
The following automatic conversions were performed:

data item '_symmetry_cell_setting' value 'Monoclinic' was changed to
'monoclinic' in accordance with the
/home/saulius/struct/COD-crude-data/automatic-downloads/DataCite-retrospective/IUCr/depositions/lib/dictionaries/cif_core.dic
dictionary named 'cif_core.dic' version 2.4.2 last updated on
2011-04-26.

Automatic conversion script
Id: cif_fix_values 7556 2019-12-06 15:28:31Z antanas 
;
_cod_original_sg_symbol_H-M 'P 21/c'
_cod_database_code 1556762
_publcif_datablock.id {5ede9a71-6d16-4c08-8ac7-a5bb0d091103}

loop_
_symmetry_equiv_pos_site_id
_symmetry_equiv_pos_as_xyz
1 x,y,z
2 -x,1/2+y,1/2-z
3 -x,-y,-z
4 x,1/2-y,1/2+z

loop_
_atom_site_label
_atom_site_type_symbol
_atom_site_fract_x
_atom_site_fract_y
_atom_site_fract_z
_atom_site_U_iso_or_equiv
_atom_site_adp_type
_atom_site_occupancy
_atom_site_site_symmetry_order
_atom_site_calc_flag
_atom_site_refinement_flags_posn
_atom_site_refinement_flags_adp
C1 C 0.4685(2) 0.76778(14) 0.13733(8) 0.0159(4) Uani 1 1 d . .
C2 C 0.6615(2) 0.70887(14) 0.14576(8) 0.0158(4) Uani 1 1 d . .
C3 C 0.7557(3) 0.68234(15) 0.20625(8) 0.0169(4) Uani 1 1 d . .
H3 H 0.6986 0.7044 0.2420 0.020 Uiso 1 1 calc R U
C4 C 0.9328(3) 0.62371(15) 0.21354(9) 0.0186(4) Uani 1 1 d . .
H4 H 0.9936 0.6058 0.2540 0.022 Uiso 1 1 calc R U
C5 C 1.0206(2) 0.59129(15) 0.16052(8) 0.0163(4) Uani 1 1 d . .
C6 C 0.9297(3) 0.62091(15) 0.10000(8) 0.0165(4) Uani 1 1 d . .
C7 C 0.7513(3) 0.67771(15) 0.09250(8) 0.0174(4) Uani 1 1 d . .
H7 H 0.6904 0.6954 0.0520 0.021 Uiso 1 1 calc R U
C8 C -0.0216(3) 0.93239(15) 0.12621(8) 0.0161(4) Uani 1 1 d . .
C9 C -0.2137(2) 0.99223(14) 0.12435(8) 0.0154(4) Uani 1 1 d . .
C10 C -0.3007(2) 1.04901(14) 0.07059(8) 0.0152(4) Uani 1 1 d . .
H10 H -0.2382 1.0499 0.0339 0.018 Uiso 1 1 calc R U
C11 C -0.4801(3) 1.10383(15) 0.07225(8) 0.0157(4) Uani 1 1 d . .
C12 C -0.5755(2) 1.10051(15) 0.12748(8) 0.0161(4) Uani 1 1 d . .
C13 C -0.4885(3) 1.04325(15) 0.18033(8) 0.0178(4) Uani 1 1 d . .
H13 H -0.5520 1.0407 0.2168 0.021 Uiso 1 1 calc R U
C14 C -0.3080(2) 0.98998(15) 0.17906(8) 0.0166(4) Uani 1 1 d . .
H14 H -0.2493 0.9525 0.2149 0.020 Uiso 1 1 calc R U
C15 C 0.1838(3) 0.81744(16) 0.34921(8) 0.0199(4) Uani 1 1 d . .
H15A H 0.0793 0.8493 0.3191 0.024 Uiso 1 1 calc R U
H15B H 0.1947 0.7393 0.3402 0.024 Uiso 1 1 calc R U
C16 C 0.1407(3) 0.83545(15) 0.41635(9) 0.0192(4) Uani 1 1 d . .
C17 C 0.4443(3) 0.92048(15) 0.41182(9) 0.0181(4) Uani 1 1 d . .
C18 C 0.3845(3) 0.87644(16) 0.34617(8) 0.0204(4) Uani 1 1 d . .
H18A H 0.4843 0.8252 0.3344 0.024 Uiso 1 1 calc R U
H18B H 0.3692 0.9361 0.3154 0.024 Uiso 1 1 calc R U
N1 N 0.2959(2) 0.89362(13) 0.44855(7) 0.0187(4) Uani 1 1 d . .
O1 O 0.38957(17) 0.80267(11) 0.08513(6) 0.0195(3) Uani 1 1 d . .
O2 O 0.38602(18) 0.77968(11) 0.18979(6) 0.0195(3) Uani 1 1 d . .
O3 O 1.19142(18) 0.53090(11) 0.16778(6) 0.0215(3) Uani 1 1 d . .
O4 O 1.02518(19) 0.58628(12) 0.05054(6) 0.0247(3) Uani 1 1 d . .
O5 O 0.06585(18) 0.89639(11) 0.17626(6) 0.0202(3) Uani 1 1 d . .
O6 O 0.04641(19) 0.91969(11) 0.07084(6) 0.0216(3) Uani 1 1 d . .
O7 O -0.57499(19) 1.16596(11) 0.02385(6) 0.0216(3) Uani 1 1 d . .
O8 O -0.75181(18) 1.15372(11) 0.13133(6) 0.0213(3) Uani 1 1 d . .
O9 O -0.00706(18) 0.80537(11) 0.43979(6) 0.0254(3) Uani 1 1 d . .
O10 O 0.59488(18) 0.97186(11) 0.43126(6) 0.0237(3) Uani 1 1 d . .
H1N H 0.300(3) 0.9184(16) 0.4864(9) 0.019(5) Uiso 1 1 d . .
H2O H 0.266(4) 0.822(2) 0.1810(13) 0.066(8) Uiso 1 1 d . .
H3O H 1.225(3) 0.519(2) 0.1302(11) 0.046(7) Uiso 1 1 d . .
H4O H 0.983(4) 0.627(2) 0.0116(12) 0.059(8) Uiso 1 1 d . .
H6O H 0.167(4) 0.881(2) 0.0760(11) 0.051(7) Uiso 1 1 d . .
H7O H -0.512(3) 1.1660(17) -0.0093(10) 0.033(6) Uiso 1 1 d . .
H8O H -0.792(3) 1.1900(19) 0.0954(11) 0.037(7) Uiso 1 1 d . .

loop_
_atom_site_aniso_label
_atom_site_aniso_U_11
_atom_site_aniso_U_22
_atom_site_aniso_U_33
_atom_site_aniso_U_23
_atom_site_aniso_U_13
_atom_site_aniso_U_12
C1 0.0155(9) 0.0132(9) 0.0197(9) -0.0011(8) 0.0045(7) -0.0021(7)
C2 0.0157(9) 0.0132(9) 0.0191(9) 0.0005(8) 0.0045(7) -0.0004(7)
C3 0.0189(9) 0.0162(9) 0.0167(9) -0.0012(8) 0.0063(7) 0.0002(7)
C4 0.0203(9) 0.0188(10) 0.0164(9) 0.0012(8) 0.0014(7) 0.0014(8)
C5 0.0140(8) 0.0138(9) 0.0211(9) 0.0009(8) 0.0021(7) 0.0022(7)
C6 0.0166(9) 0.0164(9) 0.0176(9) -0.0002(8) 0.0059(7) 0.0019(7)
C7 0.0170(9) 0.0189(10) 0.0157(9) 0.0024(8) -0.0001(7) 0.0015(7)
C8 0.0159(9) 0.0161(9) 0.0166(9) -0.0008(8) 0.0030(7) -0.0017(7)
C9 0.0145(8) 0.0142(9) 0.0173(9) -0.0030(8) 0.0012(7) -0.0007(7)
C10 0.0150(8) 0.0177(9) 0.0139(9) -0.0014(8) 0.0049(7) -0.0011(7)
C11 0.0172(9) 0.0146(9) 0.0148(9) -0.0001(8) -0.0005(7) -0.0002(7)
C12 0.0138(8) 0.0157(9) 0.0192(9) -0.0028(8) 0.0033(7) 0.0011(7)
C13 0.0178(9) 0.0209(10) 0.0155(9) -0.0006(8) 0.0053(7) 0.0000(7)
C14 0.0191(9) 0.0156(9) 0.0147(9) 0.0008(8) 0.0010(7) -0.0001(7)
C15 0.0203(9) 0.0196(10) 0.0192(9) -0.0016(8) -0.0002(7) -0.0011(8)
C16 0.0189(9) 0.0171(10) 0.0216(10) 0.0002(8) 0.0025(8) -0.0010(8)
C17 0.0177(9) 0.0168(9) 0.0207(9) 0.0016(8) 0.0058(7) 0.0009(8)
C18 0.0223(9) 0.0224(10) 0.0171(9) 0.0010(8) 0.0051(8) -0.0002(8)
N1 0.0178(8) 0.0235(9) 0.0155(8) -0.0028(7) 0.0050(6) -0.0053(7)
O1 0.0168(6) 0.0251(7) 0.0166(7) 0.0018(6) 0.0029(5) 0.0059(5)
O2 0.0174(6) 0.0231(7) 0.0191(7) 0.0026(6) 0.0069(5) 0.0057(6)
O3 0.0184(6) 0.0287(8) 0.0178(7) -0.0005(6) 0.0033(5) 0.0097(6)
O4 0.0243(7) 0.0327(8) 0.0182(7) 0.0018(7) 0.0072(6) 0.0127(6)
O5 0.0172(6) 0.0249(7) 0.0187(7) 0.0015(6) 0.0030(5) 0.0055(5)
O6 0.0179(6) 0.0290(8) 0.0190(7) 0.0002(6) 0.0064(5) 0.0079(6)
O7 0.0220(7) 0.0271(8) 0.0164(7) 0.0048(6) 0.0056(6) 0.0079(6)
O8 0.0171(6) 0.0283(8) 0.0191(7) 0.0050(6) 0.0048(5) 0.0094(6)
O9 0.0210(7) 0.0304(8) 0.0260(7) -0.0064(6) 0.0077(6) -0.0092(6)
O10 0.0178(7) 0.0299(8) 0.0243(7) -0.0037(6) 0.0058(5) -0.0077(6)

loop_
_atom_type_symbol
_atom_type_description
_atom_type_scat_dispersion_real
_atom_type_scat_dispersion_imag
_atom_type_scat_source
O O 0.0106 0.0060 'International Tables Vol C Tables 4.2.6.8 and 6.1.1.4'
N N 0.0061 0.0033 'International Tables Vol C Tables 4.2.6.8 and 6.1.1.4'
H H 0.0000 0.0000 'International Tables Vol C Tables 4.2.6.8 and 6.1.1.4'
C C 0.0033 0.0016 'International Tables Vol C Tables 4.2.6.8 and 6.1.1.4'

loop_
_geom_angle_atom_site_label_1
_geom_angle_atom_site_label_2
_geom_angle_atom_site_label_3
_geom_angle
O1 C1 O2 122.69(15)
O1 C1 C2 123.10(15)
O2 C1 C2 114.21(16)
C3 C2 C7 119.20(16)
C3 C2 C1 121.05(15)
C7 C2 C1 119.75(16)
C4 C3 C2 120.59(15)
C3 C4 C5 120.20(17)
O3 C5 C4 120.04(16)
O3 C5 C6 120.73(15)
C4 C5 C6 119.23(16)
O4 C6 C7 123.60(16)
O4 C6 C5 115.66(15)
C7 C6 C5 120.69(15)
C6 C7 C2 120.04(17)
O5 C8 O6 123.00(16)
O5 C8 C9 121.40(15)
O6 C8 C9 115.60(16)
C14 C9 C10 120.16(16)
C14 C9 C8 117.18(16)
C10 C9 C8 122.66(15)
C11 C10 C9 119.64(15)
O7 C11 C10 125.02(15)
O7 C11 C12 115.03(15)
C10 C11 C12 119.93(16)
O8 C12 C13 118.19(15)
O8 C12 C11 121.91(16)
C13 C12 C11 119.89(15)
C14 C13 C12 120.23(16)
C13 C14 C9 120.14(17)
C16 C15 C18 104.27(15)
O9 C16 N1 124.03(16)
O9 C16 C15 127.20(17)
N1 C16 C15 108.76(14)
O10 C17 N1 124.08(17)
O10 C17 C18 127.80(15)
N1 C17 C18 108.12(15)
C17 C18 C15 105.20(14)
C16 N1 C17 113.62(15)

loop_
_geom_bond_atom_site_label_1
_geom_bond_atom_site_label_2
_geom_bond_distance
C1 O1 1.241(2)
C1 O2 1.312(2)
C1 C2 1.474(2)
C2 C3 1.396(3)
C2 C7 1.398(2)
C3 C4 1.380(2)
C4 C5 1.391(2)
C5 O3 1.355(2)
C5 C6 1.398(2)
C6 O4 1.3627(19)
C6 C7 1.376(2)
C8 O5 1.228(2)
C8 O6 1.322(2)
C8 C9 1.479(2)
C9 C14 1.391(2)
C9 C10 1.396(2)
C10 C11 1.383(2)
C11 O7 1.366(2)
C11 C12 1.405(2)
C12 O8 1.362(2)
C12 C13 1.385(3)
C13 C14 1.379(2)
C15 C16 1.504(2)
C15 C18 1.537(2)
C16 O9 1.222(2)
C16 N1 1.370(2)
C17 O10 1.217(2)
C17 N1 1.380(2)
C17 C18 1.499(3)

loop_
_geom_torsion_atom_site_label_1
_geom_torsion_atom_site_label_2
_geom_torsion_atom_site_label_3
_geom_torsion_atom_site_label_4
_geom_torsion
O1 C1 C2 C3 172.54(17)
O2 C1 C2 C3 -7.9(2)
O1 C1 C2 C7 -8.2(3)
O2 C1 C2 C7 171.37(16)
C7 C2 C3 C4 -1.6(3)
C1 C2 C3 C4 177.65(16)
C2 C3 C4 C5 0.7(3)
C3 C4 C5 O3 -178.06(16)
C3 C4 C5 C6 1.4(3)
O3 C5 C6 O4 -0.7(2)
C4 C5 C6 O4 179.84(16)
O3 C5 C6 C7 176.90(16)
C4 C5 C6 C7 -2.6(3)
O4 C6 C7 C2 179.03(17)
C5 C6 C7 C2 1.6(3)
C3 C2 C7 C6 0.4(3)
C1 C2 C7 C6 -178.81(16)
O5 C8 C9 C14 -10.6(3)
O6 C8 C9 C14 168.66(16)
O5 C8 C9 C10 169.60(17)
O6 C8 C9 C10 -11.1(2)
C14 C9 C10 C11 0.6(3)
C8 C9 C10 C11 -179.60(16)
C9 C10 C11 O7 176.99(16)
C9 C10 C11 C12 -1.1(3)
O7 C11 C12 O8 1.4(2)
C10 C11 C12 O8 179.68(16)
O7 C11 C12 C13 -177.65(16)
C10 C11 C12 C13 0.6(3)
O8 C12 C13 C14 -178.71(16)
C11 C12 C13 C14 0.4(3)
C12 C13 C14 C9 -0.9(3)
C10 C9 C14 C13 0.4(3)
C8 C9 C14 C13 -179.40(16)
C18 C15 C16 O9 177.86(18)
C18 C15 C16 N1 -1.5(2)
O10 C17 C18 C15 179.07(18)
N1 C17 C18 C15 -1.4(2)
C16 C15 C18 C17 1.71(19)
O9 C16 N1 C17 -178.68(18)
C15 C16 N1 C17 0.7(2)
O10 C17 N1 C16 -179.97(17)
C18 C17 N1 C16 0.4(2)
